data_4328107
loop_
_publ_author_name
'Virginie B\'ereau'
'Carine Duhayon'
'Alix Sournia-Saquet'
'Jean-Pascal Sutter'

_publ_contact_author_address
;Laboratoire de Chimie de Coordination du CNRS
205 route de Narbonne
31077 Toulouse (France)
;
_publ_contact_author_email sutter@lcc-toulouse.fr
_publ_contact_author_name 'J.-P. Sutter'
_publ_section_title
;
 Tuning of the Emission Efficiency and HOMO-LUMO Band Gap for
 Ester-Functionalized {Al(salophen)(H2O)2}+ Blue Luminophors
;
_journal_name_full 'Inorganic Chemistry'
_journal_page_first 1309
_journal_page_last 1318
_journal_paper_doi 10.1021/ic201208c
_journal_volume 51
_journal_year 2012
_chemical_formula_moiety 'C34 H26 Al N2 O8, N O3, C H4 O, 2(H2 O)'
_chemical_formula_sum 'C35 H34 Al N3 O14'
_chemical_formula_weight 747.65
_space_group_IT_number 14
_symmetry_cell_setting monoclinic
_symmetry_space_group_name_Hall '-P 2ybc'
_symmetry_space_group_name_H-M 'P 1 21/c 1'
_atom_sites_solution_hydrogens geom
_atom_sites_solution_primary direct
_audit_creation_date 11-03-21
_audit_creation_method CRYSTALS_ver_14.09
_cell_angle_alpha 90
_cell_angle_beta 114.5793(15)
_cell_angle_gamma 90
_cell_formula_units_Z 4
_cell_length_a 16.27185(19)
_cell_length_b 15.36276(12)
_cell_length_c 15.2615(2)
_cell_measurement_reflns_used 19038
_cell_measurement_temperature 180
_cell_measurement_theta_max 61
_cell_measurement_theta_min 3
_cell_volume 3469.38(8)
_computing_cell_refinement 'CrysAlis RED, (Oxford Diffraction, 2002)'
_computing_data_collection 'Gemini, (Oxford Diffraction, 2006)'
_computing_data_reduction 'CrysAlis RED, (Oxford Diffraction, 2002)'
_computing_molecular_graphics 'CAMERON (Watkin et al., 1996)'
_computing_publication_material 'CRYSTALS (Betteridge et al., 2003)'
_computing_structure_refinement 'CRYSTALS (Betteridge et al., 2003)'
_computing_structure_solution 'Superflip (Palatinus & Chapuis, 2007)'
_diffrn_ambient_temperature 180
_diffrn_measured_fraction_theta_full 0.997
_diffrn_measured_fraction_theta_max 0.993
_diffrn_measurement_device Area
_diffrn_measurement_device_type 'Oxford Diffraction Gemini'
_diffrn_measurement_method '\f & \w scans'
_diffrn_radiation_monochromator graphite
_diffrn_radiation_type 'Cu K\a'
_diffrn_radiation_wavelength 1.54180
_diffrn_reflns_av_R_equivalents 0.019
_diffrn_reflns_limit_h_max 18
_diffrn_reflns_limit_h_min -18
_diffrn_reflns_limit_k_max 17
_diffrn_reflns_limit_k_min -17
_diffrn_reflns_limit_l_max 15
_diffrn_reflns_limit_l_min -17
_diffrn_reflns_number 26290
_diffrn_reflns_theta_full 60.093
_diffrn_reflns_theta_max 61.319
_diffrn_reflns_theta_min 4.148
_diffrn_standards_number 0
_exptl_absorpt_coefficient_mu 1.171
_exptl_absorpt_correction_T_max 0.79
_exptl_absorpt_correction_T_min 0.66
_exptl_absorpt_correction_type multi-scan
_exptl_absorpt_process_details 'Blessing, acta cryst. (1995), a51, 33-38'
_exptl_crystal_colour yellow
_exptl_crystal_density_diffrn 1.431
_exptl_crystal_description block
_exptl_crystal_F_000 1528
_exptl_crystal_size_max 0.250
_exptl_crystal_size_mid 0.200
_exptl_crystal_size_min 0.200
_refine_diff_density_max 1.11
_refine_diff_density_min -0.61
_refine_ls_extinction_method none
_refine_ls_goodness_of_fit_ref 1.0000
_refine_ls_hydrogen_treatment constr
_refine_ls_matrix_type full
_refine_ls_number_parameters 478
_refine_ls_number_reflns 4565
_refine_ls_number_restraints 0
_refine_ls_R_factor_all 0.0723
_refine_ls_R_factor_gt 0.0669
_refine_ls_shift/su_max 0.0002888
_refine_ls_shift/su_mean 0.0000190
_refine_ls_structure_factor_coef F
_refine_ls_weighting_details
;
 Method= Quasi-Unit weights 
 W = 1.0 or 1./2F 
;
_refine_ls_weighting_scheme calc
_refine_ls_wR_factor_all 0.0683
_refine_ls_wR_factor_gt 0.0655
_refine_ls_wR_factor_ref 0.0649
_reflns_limit_h_max 16
_reflns_limit_h_min -18
_reflns_limit_k_max 17
_reflns_limit_k_min 0
_reflns_limit_l_max 17
_reflns_limit_l_min 0
_reflns_number_gt 4705
_reflns_number_total 5317
_reflns_threshold_expression I>2.0\s(I)
_oxford_refine_ls_r_factor_ref 0.0654
_oxford_reflns_number_all 5289
_oxford_reflns_threshold_expression_ref I>3.0\s(I)
_oxford_structure_analysis_title 'exp_366 in P2(1)/c'
_cod_data_source_file ic201208c_si_002.cif
_cod_data_source_block 1
_cod_original_sg_symbol_Hall '-P 2ybc '
_cod_original_sg_symbol_H-M 'P 1 21/c 1 '
_cod_original_formula_sum 'C35 H34 Al1 N3 O14'
_cod_database_code 4328107

loop_
_symmetry_equiv_pos_as_xyz
x,y,z
-x,-y,-z
-x,y+1/2,-z+1/2
x,-y+1/2,z+1/2

loop_
_atom_site_label
_atom_site_type_symbol
_atom_site_fract_x
_atom_site_fract_y
_atom_site_fract_z
_atom_site_U_iso_or_equiv
_atom_site_occupancy
_atom_site_adp_type
_atom_site_refinement_flags_posn
Al1 Al 0.52799(7) 0.53490(7) 0.66453(8) 0.0255 1.0000 Uani .
C1 C 0.5926(2) 0.6902(2) 0.7781(3) 0.0274 1.0000 Uani .
C2 C 0.6613(2) 0.6293(2) 0.8233(3) 0.0292 1.0000 Uani .
C3 C 0.7377(3) 0.6535(3) 0.9042(3) 0.0396 1.0000 Uani .
C4 C 0.7465(3) 0.7375(3) 0.9388(3) 0.0448 1.0000 Uani .
C5 C 0.6781(3) 0.7979(3) 0.8939(3) 0.0427 1.0000 Uani .
C6 C 0.6019(3) 0.7749(2) 0.8147(3) 0.0358 1.0000 Uani .
C7 C 0.4486(2) 0.7078(2) 0.6483(3) 0.0285 1.0000 Uani .
C8 C 0.7029(2) 0.4827(2) 0.8132(3) 0.0279 1.0000 Uani .
C9 C 0.3694(2) 0.6804(2) 0.5655(3) 0.0268 1.0000 Uani .
C10 C 0.3014(2) 0.7426(2) 0.5217(3) 0.0292 1.0000 Uani .
C11 C 0.2222(2) 0.7222(2) 0.4441(3) 0.0283 1.0000 Uani .
C12 C 0.2096(2) 0.6369(3) 0.4079(3) 0.0314 1.0000 Uani .
C13 C 0.2751(2) 0.5751(2) 0.4485(3) 0.0301 1.0000 Uani .
C14 C 0.3565(2) 0.5945(2) 0.5272(3) 0.0264 1.0000 Uani .
C15 C 0.6928(2) 0.3969(2) 0.7729(3) 0.0256 1.0000 Uani .
C16 C 0.7629(2) 0.3369(2) 0.8181(3) 0.0270 1.0000 Uani .
C17 C 0.7571(2) 0.2524(2) 0.7857(3) 0.0272 1.0000 Uani .
C18 C 0.6787(2) 0.2263(2) 0.7062(3) 0.0297 1.0000 Uani .
C19 C 0.6099(2) 0.2836(2) 0.6597(3) 0.0283 1.0000 Uani .
C20 C 0.6152(2) 0.3704(2) 0.6905(3) 0.0265 1.0000 Uani .
C21 C 0.1500(3) 0.7860(3) 0.3954(3) 0.0337 1.0000 Uani .
C22 C 0.8282(3) 0.1872(2) 0.8314(3) 0.0322 1.0000 Uani .
C23 C 0.1092(3) 0.9348(3) 0.4005(3) 0.0418 1.0000 Uani .
C24 C 0.1379(4) 1.0057(3) 0.3699(4) 0.0637 1.0000 Uani .
C25 C 0.0809(5) 1.0780(4) 0.3394(4) 0.0761 1.0000 Uani .
C26 C -0.0005(4) 1.0776(4) 0.3400(4) 0.0804 1.0000 Uani .
C27 C -0.0284(5) 1.0045(5) 0.3692(8) 0.1375 1.0000 Uani .
C28 C 0.0267(4) 0.9319(4) 0.4007(6) 0.1090 1.0000 Uani .
C29 C 0.9796(2) 0.1640(2) 0.9410(3) 0.0339 1.0000 Uani .
C30 C 1.0204(3) 0.1335(3) 0.8849(3) 0.0420 1.0000 Uani .
C31 C 1.0940(3) 0.0777(3) 0.9265(3) 0.0455 1.0000 Uani .
C32 C 1.1248(3) 0.0553(3) 1.0216(3) 0.0440 1.0000 Uani .
C33 C 1.0832(3) 0.0877(3) 1.0767(3) 0.0497 1.0000 Uani .
C34 C 1.0093(3) 0.1430(3) 1.0361(3) 0.0451 1.0000 Uani .
C35 C 0.7898(5) 0.7947(6) 0.2084(6) 0.1214 1.0000 Uani .
N1 N 0.51750(19) 0.65899(19) 0.6960(2) 0.0259 1.0000 Uani .
N2 N 0.64584(19) 0.54575(19) 0.7791(2) 0.0268 1.0000 Uani .
N3 N 0.5826(4) 0.4430(3) 0.9793(4) 0.0706 1.0000 Uani .
O2 O 0.47666(17) 0.50323(17) 0.75190(19) 0.0374 1.0000 Uani .
O1 O 0.58487(17) 0.57572(17) 0.58390(18) 0.0349 1.0000 Uani .
O3 O 0.41742(16) 0.53231(15) 0.56320(17) 0.0284 1.0000 Uani .
O4 O 0.54861(16) 0.42336(16) 0.64279(18) 0.0321 1.0000 Uani .
O5 O 0.08118(19) 0.77132(19) 0.3266(2) 0.0450 1.0000 Uani .
O6 O 0.82090(18) 0.11073(17) 0.8110(2) 0.0434 1.0000 Uani .
O7 O 0.17085(19) 0.86570(18) 0.4385(2) 0.0442 1.0000 Uani .
O8 O 0.90493(17) 0.22181(16) 0.90005(19) 0.0364 1.0000 Uani .
O9 O 0.5367(3) 0.4021(3) 0.9062(3) 0.0863 1.0000 Uani .
O10 O 0.6336(4) 0.4995(4) 0.9729(4) 0.1117 1.0000 Uani .
O11 O 0.5773(4) 0.4285(3) 1.0565(3) 0.0996 1.0000 Uani .
O52 O 0.6986(4) 0.7954(3) 0.1266(3) 0.1051 1.0000 Uani .
O53 O 0.6353(5) 0.6349(4) 0.0935(5) 0.1451 1.0000 Uani .
O54 O 0.3133(2) 0.0173(3) 0.2375(3) 0.0808 1.0000 Uani .
H31 H 0.7830 0.6132 0.9337 0.0469 1.0000 Uiso R
H41 H 0.7989 0.7542 0.9923 0.0530 1.0000 Uiso R
H51 H 0.6841 0.8544 0.9175 0.0506 1.0000 Uiso R
H61 H 0.5572 0.8159 0.7849 0.0427 1.0000 Uiso R
H71 H 0.4493 0.7653 0.6690 0.0339 1.0000 Uiso R
H81 H 0.7557 0.4932 0.8688 0.0337 1.0000 Uiso R
H101 H 0.3108 0.7992 0.5466 0.0347 1.0000 Uiso R
H121 H 0.1559 0.6220 0.3548 0.0368 1.0000 Uiso R
H131 H 0.2662 0.5185 0.4235 0.0356 1.0000 Uiso R
H161 H 0.8138 0.3548 0.8721 0.0315 1.0000 Uiso R
H181 H 0.6741 0.1685 0.6840 0.0357 1.0000 Uiso R
H191 H 0.5590 0.2652 0.6071 0.0336 1.0000 Uiso R
H241 H 0.1948 1.0060 0.3697 0.0761 1.0000 Uiso R
H251 H 0.1003 1.1269 0.3182 0.0920 1.0000 Uiso R
H261 H -0.0373 1.1269 0.3211 0.0962 1.0000 Uiso R
H271 H -0.0863 1.0024 0.3677 0.1651 1.0000 Uiso R
H281 H 0.0064 0.8827 0.4213 0.1310 1.0000 Uiso R
H301 H 0.9997 0.1495 0.8203 0.0498 1.0000 Uiso R
H311 H 1.1229 0.0562 0.8891 0.0540 1.0000 Uiso R
H321 H 1.1741 0.0187 1.0490 0.0518 1.0000 Uiso R
H331 H 1.1051 0.0734 1.1414 0.0588 1.0000 Uiso R
H341 H 0.9805 0.1646 1.0725 0.0536 1.0000 Uiso R
H11 H 0.5774 0.5507 0.5334 0.0519 1.0000 Uiso R
H21 H 0.5031 0.4848 0.8048 0.0550 1.0000 Uiso R
H12 H 0.6153 0.6175 0.5909 0.0525 1.0000 Uiso R
H22 H 0.4234 0.5068 0.7398 0.0445 1.0000 Uiso R

loop_
_atom_site_aniso_label
_atom_site_aniso_U_11
_atom_site_aniso_U_22
_atom_site_aniso_U_33
_atom_site_aniso_U_23
_atom_site_aniso_U_13
_atom_site_aniso_U_12
Al1 0.0231(5) 0.0205(5) 0.0279(6) -0.0010(4) 0.0057(4) 0.0018(4)
C1 0.0292(19) 0.0241(19) 0.0261(19) -0.0014(16) 0.0085(16) -0.0003(16)
C2 0.032(2) 0.0237(19) 0.030(2) -0.0043(16) 0.0110(17) -0.0005(16)
C3 0.034(2) 0.031(2) 0.038(2) -0.0042(18) -0.0001(18) 0.0053(18)
C4 0.042(2) 0.038(2) 0.039(2) -0.010(2) 0.000(2) -0.002(2)
C5 0.049(3) 0.028(2) 0.042(3) -0.0116(19) 0.010(2) -0.0026(19)
C6 0.038(2) 0.026(2) 0.036(2) -0.0035(17) 0.0087(19) 0.0047(17)
C7 0.034(2) 0.0231(19) 0.029(2) -0.0015(16) 0.0140(17) 0.0033(17)
C8 0.0232(18) 0.027(2) 0.029(2) -0.0004(16) 0.0065(16) 0.0004(16)
C9 0.0253(19) 0.0269(19) 0.027(2) 0.0014(16) 0.0101(16) 0.0036(16)
C10 0.033(2) 0.027(2) 0.030(2) 0.0000(16) 0.0157(17) 0.0048(16)
C11 0.0249(19) 0.033(2) 0.027(2) 0.0061(17) 0.0116(16) 0.0048(16)
C12 0.0234(19) 0.036(2) 0.031(2) 0.0028(17) 0.0072(16) -0.0003(17)
C13 0.0245(19) 0.028(2) 0.034(2) -0.0018(17) 0.0088(17) -0.0015(16)
C14 0.0258(19) 0.0270(19) 0.028(2) 0.0025(16) 0.0121(16) 0.0020(16)
C15 0.0248(18) 0.0233(19) 0.028(2) -0.0002(15) 0.0107(16) 0.0020(15)
C16 0.0229(18) 0.028(2) 0.027(2) 0.0024(16) 0.0082(16) 0.0009(15)
C17 0.0250(19) 0.0249(19) 0.031(2) 0.0048(16) 0.0114(16) 0.0035(15)
C18 0.032(2) 0.0211(19) 0.036(2) 0.0003(16) 0.0133(17) 0.0005(16)
C19 0.0262(19) 0.0245(19) 0.031(2) -0.0015(16) 0.0088(16) -0.0009(16)
C20 0.0242(19) 0.0256(19) 0.029(2) 0.0008(16) 0.0106(16) 0.0017(16)
C21 0.032(2) 0.037(2) 0.034(2) 0.0071(18) 0.0150(19) 0.0061(18)
C22 0.029(2) 0.029(2) 0.038(2) 0.0034(18) 0.0130(17) 0.0038(17)
C23 0.043(2) 0.037(2) 0.038(2) 0.0043(19) 0.010(2) 0.017(2)
C24 0.063(3) 0.042(3) 0.086(4) 0.005(3) 0.032(3) 0.011(3)
C25 0.103(5) 0.041(3) 0.080(4) 0.013(3) 0.034(4) 0.018(3)
C26 0.079(4) 0.059(4) 0.077(4) 0.003(3) 0.006(3) 0.041(3)
C27 0.082(5) 0.088(5) 0.262(12) 0.034(7) 0.092(7) 0.050(4)
C28 0.082(5) 0.072(4) 0.206(9) 0.050(5) 0.094(5) 0.041(4)
C29 0.0253(19) 0.024(2) 0.043(2) 0.0007(18) 0.0053(18) 0.0039(16)
C30 0.039(2) 0.043(2) 0.038(2) 0.007(2) 0.011(2) 0.010(2)
C31 0.038(2) 0.048(3) 0.048(3) 0.002(2) 0.015(2) 0.014(2)
C32 0.032(2) 0.038(2) 0.052(3) 0.005(2) 0.007(2) 0.0116(19)
C33 0.046(3) 0.055(3) 0.038(3) 0.011(2) 0.007(2) 0.015(2)
C34 0.042(2) 0.049(3) 0.040(3) 0.001(2) 0.014(2) 0.011(2)
C35 0.094(5) 0.178(9) 0.091(5) 0.031(6) 0.037(4) 0.053(6)
N1 0.0258(16) 0.0236(16) 0.0258(16) -0.0005(13) 0.0083(13) 0.0020(13)
N2 0.0254(16) 0.0224(16) 0.0292(17) -0.0022(13) 0.0079(13) 0.0004(13)
N3 0.077(3) 0.071(3) 0.062(3) 0.008(3) 0.027(3) 0.030(3)
O2 0.0306(15) 0.0431(16) 0.0356(15) 0.0064(13) 0.0108(12) 0.0000(12)
O1 0.0370(15) 0.0337(15) 0.0353(15) -0.0101(12) 0.0161(12) -0.0079(12)
O3 0.0248(13) 0.0227(13) 0.0310(14) -0.0009(11) 0.0049(11) 0.0040(11)
O4 0.0252(13) 0.0223(13) 0.0371(15) -0.0035(11) 0.0012(11) 0.0043(11)
O5 0.0339(16) 0.0443(17) 0.0431(18) 0.0060(14) 0.0023(15) 0.0078(13)
O6 0.0342(15) 0.0231(15) 0.061(2) 0.0004(13) 0.0077(14) 0.0047(12)
O7 0.0401(16) 0.0366(16) 0.0435(17) 0.0031(14) 0.0051(13) 0.0169(13)
O8 0.0274(14) 0.0259(14) 0.0452(16) -0.0004(12) 0.0043(12) 0.0074(11)
O9 0.105(3) 0.075(3) 0.056(2) -0.007(2) 0.011(2) 0.035(2)
O10 0.128(4) 0.108(4) 0.127(4) -0.001(3) 0.081(4) -0.009(4)
O11 0.146(4) 0.100(3) 0.053(2) 0.027(2) 0.042(3) 0.032(3)
O52 0.138(4) 0.103(4) 0.097(3) 0.028(3) 0.070(3) 0.060(3)
O53 0.174(6) 0.130(5) 0.173(6) -0.014(4) 0.114(5) -0.022(4)
O54 0.058(2) 0.071(3) 0.108(3) -0.007(2) 0.029(2) -0.006(2)

loop_
_atom_type_symbol
_atom_type_scat_dispersion_real
_atom_type_scat_dispersion_imag
_atom_type_scat_Cromer_Mann_a1
_atom_type_scat_Cromer_Mann_b1
_atom_type_scat_Cromer_Mann_a2
_atom_type_scat_Cromer_Mann_b2
_atom_type_scat_Cromer_Mann_a3
_atom_type_scat_Cromer_Mann_b3
_atom_type_scat_Cromer_Mann_a4
_atom_type_scat_Cromer_Mann_b4
_atom_type_scat_Cromer_Mann_c
_atom_type_scat_source
C 0.0181 0.0091 2.3100 20.8439 1.0200 10.2075 1.5886 0.5687 0.8650 51.6512 0.2156 'International Tables Vol C 4.2.6.8 and 6.1.1.4'
H 0.0000 0.0000 0.4930 10.5109 0.3229 26.1257 0.1402 3.1424 0.0408 57.7998 0.0030 'International Tables Vol C 4.2.6.8 and 6.1.1.4'
O 0.0492 0.0322 3.0485 13.2771 2.2868 5.7011 1.5463 0.3239 0.8670 32.9089 0.2508 'International Tables Vol C 4.2.6.8 and 6.1.1.4'
S 0.3331 0.5567 6.9053 1.4679 5.2034 22.2151 1.4379 0.2536 1.5863 56.1720 0.8669 'International Tables Vol C 4.2.6.8 and 6.1.1.4'
N 0.0311 0.0180 12.2126 0.0057 3.1322 9.8933 2.0125 28.9975 1.1663 0.5826 -11.5290 'International Tables Vol C 4.2.6.8 and 6.1.1.4'
Al 0.2130 0.2455 6.4202 3.0387 1.9002 0.7426 1.5936 31.5472 1.9646 85.0886 1.1151 'International Tables Vol C 4.2.6.8 and 6.1.1.4'

loop_
_geom_angle_atom_site_label_1
_geom_angle_atom_site_label_2
_geom_angle_atom_site_label_3
_geom_angle
_geom_angle_publ_flag
N1 Al1 N2 81.71(12) yes
N1 Al1 O2 88.22(12) yes
N2 Al1 O2 87.10(12) yes
N1 Al1 O1 87.41(12) yes
N2 Al1 O1 89.46(12) yes
O2 Al1 O1 174.79(13) yes
N1 Al1 O3 94.15(12) yes
N2 Al1 O3 175.61(13) yes
O2 Al1 O3 91.31(12) yes
O1 Al1 O3 91.84(12) yes
N1 Al1 O4 174.67(13) yes
N2 Al1 O4 93.22(12) yes
O2 Al1 O4 93.17(13) yes
O1 Al1 O4 90.92(12) yes
O3 Al1 O4 90.96(11) yes
C2 C1 C6 119.5(3) yes
C2 C1 N1 115.3(3) yes
C6 C1 N1 125.2(3) yes
C1 C2 C3 119.7(3) yes
C1 C2 N2 114.9(3) yes
C3 C2 N2 125.3(3) yes
C2 C3 C4 120.1(4) yes
C2 C3 H31 119.5 no
C4 C3 H31 120.4 no
C3 C4 C5 120.1(4) yes
C3 C4 H41 120.0 no
C5 C4 H41 119.9 no
C4 C5 C6 120.6(4) yes
C4 C5 H51 119.9 no
C6 C5 H51 119.5 no
C1 C6 C5 120.0(4) yes
C1 C6 H61 120.3 no
C5 C6 H61 119.7 no
C9 C7 N1 125.0(3) yes
C9 C7 H71 116.9 no
N1 C7 H71 118.1 no
C15 C8 N2 125.5(3) yes
C15 C8 H81 116.4 no
N2 C8 H81 118.0 no
C7 C9 C10 117.2(3) yes
C7 C9 C14 123.8(3) yes
C10 C9 C14 119.0(3) yes
C9 C10 C11 121.7(3) yes
C9 C10 H101 118.6 no
C11 C10 H101 119.8 no
C10 C11 C12 118.9(3) yes
C10 C11 C21 123.3(4) yes
C12 C11 C21 117.8(3) yes
C11 C12 C13 120.7(3) yes
C11 C12 H121 119.9 no
C13 C12 H121 119.5 no
C12 C13 C14 121.4(4) yes
C12 C13 H131 120.0 no
C14 C13 H131 118.5 no
C9 C14 C13 118.4(3) yes
C9 C14 O3 122.9(3) yes
C13 C14 O3 118.7(3) yes
C8 C15 C16 117.9(3) yes
C8 C15 C20 122.9(3) yes
C16 C15 C20 119.2(3) yes
C15 C16 C17 121.4(3) yes
C15 C16 H161 118.8 no
C17 C16 H161 119.8 no
C16 C17 C18 118.7(3) yes
C16 C17 C22 123.4(3) yes
C18 C17 C22 117.9(3) yes
C17 C18 C19 121.2(3) yes
C17 C18 H181 119.1 no
C19 C18 H181 119.6 no
C18 C19 C20 120.9(3) yes
C18 C19 H191 119.8 no
C20 C19 H191 119.3 no
C15 C20 C19 118.5(3) yes
C15 C20 O4 122.7(3) yes
C19 C20 O4 118.8(3) yes
C11 C21 O5 125.3(4) yes
C11 C21 O7 111.6(3) yes
O5 C21 O7 123.1(4) yes
C17 C22 O6 124.6(4) yes
C17 C22 O8 112.8(3) yes
O6 C22 O8 122.6(3) yes
C24 C23 C28 121.3(5) yes
C24 C23 O7 117.6(4) yes
C28 C23 O7 121.0(5) yes
C23 C24 C25 118.8(5) yes
C23 C24 H241 119.9 no
C25 C24 H241 121.3 no
C24 C25 C26 121.3(6) yes
C24 C25 H251 119.2 no
C26 C25 H251 119.5 no
C25 C26 C27 118.6(5) yes
C25 C26 H261 120.4 no
C27 C26 H261 121.0 no
C26 C27 C28 121.6(7) yes
C26 C27 H271 119.6 no
C28 C27 H271 118.8 no
C27 C28 C23 118.3(6) yes
C27 C28 H281 120.2 no
C23 C28 H281 121.5 no
C30 C29 C34 122.4(4) yes
C30 C29 O8 119.2(4) yes
C34 C29 O8 118.4(4) yes
C29 C30 C31 118.3(4) yes
C29 C30 H301 121.1 no
C31 C30 H301 120.6 no
C30 C31 C32 120.3(4) yes
C30 C31 H311 119.5 no
C32 C31 H311 120.2 no
C31 C32 C33 120.2(4) yes
C31 C32 H321 119.9 no
C33 C32 H321 119.9 no
C32 C33 C34 120.2(4) yes
C32 C33 H331 119.9 no
C34 C33 H331 119.9 no
C33 C34 C29 118.5(4) yes
C33 C34 H341 120.9 no
C29 C34 H341 120.6 no
C1 N1 Al1 114.0(2) yes
C1 N1 C7 121.8(3) yes
Al1 N1 C7 124.1(2) yes
C2 N2 Al1 114.0(2) yes
C2 N2 C8 122.0(3) yes
Al1 N2 C8 123.9(2) yes
O9 N3 O10 117.6(6) yes
O9 N3 O11 121.1(6) yes
O10 N3 O11 121.2(6) yes
Al1 O2 H21 126.3 no
Al1 O2 H22 124.2 no
H21 O2 H22 109.5 no
Al1 O1 H11 121.5 no
Al1 O1 H12 128.2 no
H11 O1 H12 110.2 no
C14 O3 Al1 130.0(2) yes
C20 O4 Al1 131.5(2) yes
C23 O7 C21 119.1(3) yes
C29 O8 C22 115.9(3) yes

loop_
_geom_bond_atom_site_label_1
_geom_bond_atom_site_label_2
_geom_bond_distance
_geom_bond_publ_flag
Al1 N1 1.991(3) yes
Al1 N2 1.993(3) yes
Al1 O2 1.908(3) yes
Al1 O1 1.927(3) yes
Al1 O3 1.821(2) yes
Al1 O4 1.803(3) yes
C1 C2 1.399(5) yes
C1 C6 1.400(5) yes
C1 N1 1.421(4) yes
C2 C3 1.388(5) yes
C2 N2 1.424(5) yes
C3 C4 1.380(6) yes
C3 H31 0.924 no
C4 C5 1.390(6) yes
C4 H41 0.939 no
C5 C6 1.369(5) yes
C5 H51 0.930 no
C6 H61 0.926 no
C7 C9 1.443(5) yes
C7 N1 1.293(4) yes
C7 H71 0.937 no
C8 C15 1.435(5) yes
C8 N2 1.292(4) yes
C8 H81 0.938 no
C9 C10 1.403(5) yes
C9 C14 1.422(5) yes
C10 C11 1.376(5) yes
C10 H101 0.935 no
C11 C12 1.405(5) yes
C11 C21 1.471(5) yes
C12 C13 1.368(5) yes
C12 H121 0.940 no
C13 C14 1.401(5) yes
C13 H131 0.936 no
C14 O3 1.321(4) yes
C15 C16 1.404(5) yes
C15 C20 1.421(5) yes
C16 C17 1.380(5) yes
C16 H161 0.934 no
C17 C18 1.404(5) yes
C17 C22 1.468(5) yes
C18 C19 1.368(5) yes
C18 H181 0.943 no
C19 C20 1.406(5) yes
C19 H191 0.926 no
C20 O4 1.308(4) yes
C21 O5 1.195(5) yes
C21 O7 1.365(5) yes
C22 O6 1.208(5) yes
C22 O8 1.361(5) yes
C23 C24 1.342(7) yes
C23 C28 1.345(7) yes
C23 O7 1.409(5) yes
C24 C25 1.397(7) yes
C24 H241 0.928 no
C25 C26 1.328(8) yes
C25 H251 0.924 no
C26 C27 1.355(10) yes
C26 H261 0.934 no
C27 C28 1.386(8) yes
C27 H271 0.933 no
C28 H281 0.930 no
C29 C30 1.367(6) yes
C29 C34 1.365(6) yes
C29 O8 1.422(4) yes
C30 C31 1.393(6) yes
C30 H301 0.932 no
C31 C32 1.367(6) yes
C31 H311 0.938 no
C32 C33 1.374(6) yes
C32 H321 0.925 no
C33 C34 1.389(6) yes
C33 H331 0.926 no
C34 H341 0.925 no
C35 O52 1.489(9) yes
N3 O9 1.227(6) yes
N3 O10 1.231(6) yes
N3 O11 1.236(6) yes
O2 H21 0.792 no
O2 H22 0.810 no
O1 H11 0.825 no
O1 H12 0.790 no

loop_
_geom_hbond_atom_site_label_D
_geom_hbond_atom_site_label_H
_geom_hbond_atom_site_label_A
_geom_hbond_site_symmetry_A
_geom_hbond_angle_DHA
_geom_hbond_distance_DH
_geom_hbond_distance_HA
_geom_hbond_distance_DA
_geom_hbond_publ_flag
C7 H71 O9 3_656 130 0.94 2.45 3.134(7) yes
C18 H181 O11 4_554 142 0.94 2.44 3.235(7) yes
C30 H301 O5 2_666 159 0.93 2.40 3.293(7) yes
O1 H11 O3 2_666 164 0.82 1.98 2.780(7) yes
O2 H21 N3 . 173 0.79 2.51 3.301(7) yes
O2 H21 O9 . 157 0.79 1.90 2.645(7) yes
O2 H21 O10 . 149 0.79 2.57 3.277(7) yes
O1 H12 O52 4_565 170 0.79 1.82 2.601(7) yes
O2 H22 O54 4_555 161 0.81 1.81 2.594(7) yes
